data_2219689
loop_
_publ_author_name
'Lu, Haiyan'

_publ_section_title
;
 <i>N</i>-(2-Nitrophenylsulfonyl)-<i>N</i>-(4-nitrophenylsulfonyl)methylamine
;
_journal_coeditor_code RZ2239
_journal_issue 10
_journal_name_full 'Acta Crystallographica Section E'
_journal_page_first o1885
_journal_paper_doi 10.1107/S1600536808027499
_journal_volume 64
_journal_year 2008
_chemical_formula_iupac 'C13 H11 N3 O8 S2'
_chemical_formula_moiety 'C13 H11 N3 O8 S2'
_chemical_formula_sum 'C13 H11 N3 O8 S2'
_chemical_formula_weight 401.37
_chemical_name_systematic
;
N-(2-Nitrophenylsulfonyl)-N-(4-nitrophenylsulfonyl)methylamine
;
_space_group_IT_number 14
_symmetry_cell_setting monoclinic
_symmetry_space_group_name_Hall '-P 2ybc'
_symmetry_space_group_name_H-M 'P 1 21/c 1'
_atom_sites_solution_hydrogens geom
_atom_sites_solution_primary direct
_atom_sites_solution_secondary difmap
_audit_creation_method SHELXL-97
_cell_angle_alpha 90.00
_cell_angle_beta 95.26(3)
_cell_angle_gamma 90.00
_cell_formula_units_Z 4
_cell_length_a 13.517(3)
_cell_length_b 9.994(2)
_cell_length_c 11.990(2)
_cell_measurement_reflns_used 10014
_cell_measurement_temperature 153(2)
_cell_measurement_theta_max 54.95
_cell_measurement_theta_min 6.19
_cell_volume 1612.9(6)
_computing_cell_refinement 'RAPID-AUTO (Rigaku, 2004)'
_computing_data_collection 'RAPID-AUTO (Rigaku, 2004)'
_computing_data_reduction 'RAPID-AUTO (Rigaku, 2004)'
_computing_molecular_graphics 'SHELXTL (Sheldrick, 2008)'
_computing_publication_material 'SHELXTL (Sheldrick, 2008)'
_computing_structure_refinement 'SHELXTL (Sheldrick, 2008)'
_computing_structure_solution 'SHELXTL (Sheldrick, 2008)'
_diffrn_ambient_temperature 153(2)
_diffrn_measured_fraction_theta_full 0.996
_diffrn_measured_fraction_theta_max 0.996
_diffrn_measurement_device_type 'Rigaku R-AXIS RAPID IP area-detector'
_diffrn_measurement_method '\w oscillation'
_diffrn_radiation_monochromator graphite
_diffrn_radiation_source 'Rotating Anode'
_diffrn_radiation_type MoK\a
_diffrn_radiation_wavelength 0.71073
_diffrn_reflns_av_R_equivalents 0.0171
_diffrn_reflns_av_sigmaI/netI 0.0137
_diffrn_reflns_limit_h_max 17
_diffrn_reflns_limit_h_min -17
_diffrn_reflns_limit_k_max 12
_diffrn_reflns_limit_k_min -12
_diffrn_reflns_limit_l_max 13
_diffrn_reflns_limit_l_min -15
_diffrn_reflns_number 15376
_diffrn_reflns_theta_full 27.47
_diffrn_reflns_theta_max 27.47
_diffrn_reflns_theta_min 3.03
_diffrn_standards_decay_% 0
_diffrn_standards_number 0
_exptl_absorpt_coefficient_mu 0.382
_exptl_absorpt_correction_T_max 0.8970
_exptl_absorpt_correction_T_min 0.7499
_exptl_absorpt_correction_type multi-scan
_exptl_absorpt_process_details '(ABSCOR; Higashi 1995)'
_exptl_crystal_colour colourless
_exptl_crystal_density_diffrn 1.653
_exptl_crystal_density_method 'not measured'
_exptl_crystal_description block
_exptl_crystal_F_000 824
_exptl_crystal_size_max 0.58
_exptl_crystal_size_mid 0.47
_exptl_crystal_size_min 0.29
_refine_diff_density_max 0.492
_refine_diff_density_min -0.407
_refine_ls_extinction_coef 0.0231(18)
_refine_ls_extinction_expression Fc^*^=kFc[1+0.001xFc^2^\l^3^/sin(2\q)]^-1/4^
_refine_ls_extinction_method 'SHELXTL (Sheldrick, 2001)'
_refine_ls_goodness_of_fit_ref 1.125
_refine_ls_hydrogen_treatment constr
_refine_ls_matrix_type full
_refine_ls_number_parameters 236
_refine_ls_number_reflns 3683
_refine_ls_number_restraints 0
_refine_ls_restrained_S_all 1.125
_refine_ls_R_factor_all 0.0310
_refine_ls_R_factor_gt 0.0300
_refine_ls_shift/su_max 0.000
_refine_ls_shift/su_mean 0.000
_refine_ls_structure_factor_coef Fsqd
_refine_ls_weighting_details 'calc w=1/[\s^2^(Fo^2^)+(0.0558P)^2^+0.7411P] where P=(Fo^2^+2Fc^2^)/3'
_refine_ls_weighting_scheme calc
_refine_ls_wR_factor_gt 0.0932
_refine_ls_wR_factor_ref 0.0940
_reflns_number_gt 3540
_reflns_number_total 3683
_reflns_threshold_expression I>2\s(I)
_cod_data_source_file rz2239.cif
_cod_data_source_block I
_cod_depositor_comments
;
The following automatic conversions were performed:
'_symmetry_cell_setting' value 'Monoclinic' changed to 'monoclinic'
according to '/home/saulius/struct/CIF-dictionaries/cif_core.dic'
dictionary named 'cif_core.dic' version 2.4.1 from 2010-06-29.

Automatic conversion script
Id: cif_fix_enum 1527 2010-12-29 10:47:43Z saulius 

The following automatic conversions were performed:

'_symmetry_cell_setting' value 'Monoclinic' changed to 'monoclinic'
according to /home/saulius/struct/CIF-dictionaries/cif_core.dic
dictionary named 'cif_core.dic' version 2.4.1 from 2010-06-29.

Automatic conversion script
Id: cif_fix_values 1715 2011-07-08 13:25:40Z adriana 
;
_cod_original_cell_volume 1613.0(6)
_cod_original_sg_symbol_H-M 'P 21/c'
_cod_database_code 2219689
_cod_database_fobs_code 2219689

loop_
_symmetry_equiv_pos_as_xyz
'x, y, z'
'-x, y+1/2, -z+1/2'
'-x, -y, -z'
'x, -y-1/2, z-1/2'

loop_
_atom_site_type_symbol
_atom_site_label
_atom_site_fract_x
_atom_site_fract_y
_atom_site_fract_z
_atom_site_U_iso_or_equiv
_atom_site_adp_type
_atom_site_calc_flag
_atom_site_refinement_flags
_atom_site_occupancy
S S1 0.15312(2) 0.15728(3) 0.41897(3) 0.01644(11) Uani d . 1
S S2 0.35222(2) 0.06267(3) 0.48921(3) 0.01728(11) Uani d . 1
O O8 0.20741(8) 0.19778(11) 0.32804(8) 0.0220(2) Uani d . 1
O O7 0.06390(8) 0.08053(11) 0.39952(9) 0.0241(2) Uani d . 1
O O3 0.13493(10) 0.70583(13) 0.72576(12) 0.0399(3) Uani d . 1
O O6 0.39404(8) -0.02832(12) 0.57283(9) 0.0261(2) Uani d . 1
O O5 0.38943(8) 0.19667(11) 0.48792(9) 0.0255(2) Uani d . 1
O O4 -0.01529(9) 0.63329(11) 0.73325(9) 0.0271(2) Uani d . 1
N N3 0.23085(9) 0.06608(12) 0.50391(10) 0.0187(2) Uani d . 1
C C7 0.12748(10) 0.29709(13) 0.50127(11) 0.0161(3) Uani d . 1
O O2 0.34613(11) -0.36035(12) 0.39097(13) 0.0401(3) Uani d . 1
C C8 0.04276(10) 0.29488(13) 0.55885(11) 0.0173(3) Uani d . 1
H H8B -0.0011 0.2205 0.5523 0.021 Uiso calc R 1
N N1 0.31903(10) -0.24388(12) 0.39825(11) 0.0241(3) Uani d . 1
C C6 0.36282(10) -0.14363(14) 0.32761(12) 0.0199(3) Uani d . 1
C C11 0.17430(11) 0.51236(14) 0.57559(13) 0.0215(3) Uani d . 1
H H11A 0.2180 0.5870 0.5826 0.026 Uiso calc R 1
C C12 0.19373(10) 0.40442(15) 0.50825(12) 0.0209(3) Uani d . 1
H H12A 0.2509 0.4036 0.4677 0.025 Uiso calc R 1
C C4 0.40219(10) 0.08068(15) 0.27685(13) 0.0218(3) Uani d . 1
H H4A 0.4043 0.1739 0.2922 0.026 Uiso calc R 1
C C10 0.08951(10) 0.50856(13) 0.63249(11) 0.0177(3) Uani d . 1
C C5 0.36741(10) -0.00693(14) 0.35469(11) 0.0174(3) Uani d . 1
O O1 0.25661(11) -0.20743(12) 0.45856(12) 0.0375(3) Uani d . 1
C C9 0.02324(10) 0.40325(14) 0.62611(11) 0.0181(3) Uani d . 1
H H9A -0.0340 0.4048 0.6665 0.022 Uiso calc R 1
C C3 0.43385(11) 0.03367(18) 0.17699(13) 0.0269(3) Uani d . 1
H H3A 0.4561 0.0949 0.1241 0.032 Uiso calc R 1
N N2 0.06833(10) 0.62403(12) 0.70259(10) 0.0227(3) Uani d . 1
C C2 0.43303(12) -0.10224(18) 0.15451(13) 0.0286(3) Uani d . 1
H H2A 0.4578 -0.1345 0.0879 0.034 Uiso calc R 1
C C13 0.19287(12) 0.00944(17) 0.60575(13) 0.0268(3) Uani d . 1
H H13A 0.1205 0.0196 0.6011 0.040 Uiso calc R 1
H H13B 0.2229 0.0569 0.6719 0.040 Uiso calc R 1
H H13C 0.2100 -0.0857 0.6117 0.040 Uiso calc R 1
C C1 0.39611(11) -0.19141(16) 0.22913(13) 0.0258(3) Uani d . 1
H H1A 0.3937 -0.2844 0.2129 0.031 Uiso calc R 1

loop_
_atom_site_aniso_label
_atom_site_aniso_U_11
_atom_site_aniso_U_22
_atom_site_aniso_U_33
_atom_site_aniso_U_12
_atom_site_aniso_U_13
_atom_site_aniso_U_23
S1 0.01570(18) 0.01769(18) 0.01585(18) 0.00236(11) 0.00106(12) -0.00261(11)
S2 0.01591(17) 0.01766(18) 0.01801(18) 0.00156(11) 0.00017(12) -0.00121(11)
O8 0.0226(5) 0.0266(5) 0.0172(5) 0.0065(4) 0.0044(4) 0.0012(4)
O7 0.0198(5) 0.0260(5) 0.0260(5) -0.0025(4) 0.0002(4) -0.0080(4)
O3 0.0363(7) 0.0304(6) 0.0522(8) -0.0013(5) -0.0003(6) -0.0206(6)
O6 0.0242(5) 0.0314(6) 0.0221(5) 0.0076(4) -0.0012(4) 0.0041(4)
O5 0.0255(5) 0.0213(5) 0.0295(6) -0.0048(4) 0.0017(4) -0.0063(4)
O4 0.0322(6) 0.0265(5) 0.0234(5) 0.0113(4) 0.0059(4) -0.0020(4)
N3 0.0179(5) 0.0196(6) 0.0193(6) 0.0046(4) 0.0050(4) 0.0025(4)
C7 0.0167(6) 0.0158(6) 0.0156(6) 0.0036(5) 0.0007(5) -0.0003(5)
O2 0.0495(8) 0.0169(5) 0.0556(8) 0.0060(5) 0.0141(6) 0.0020(5)
C8 0.0185(6) 0.0170(6) 0.0167(6) 0.0008(5) 0.0020(5) 0.0019(5)
N1 0.0279(6) 0.0172(6) 0.0270(6) -0.0001(5) 0.0015(5) -0.0007(5)
C6 0.0175(6) 0.0200(7) 0.0220(7) 0.0020(5) 0.0012(5) -0.0002(5)
C11 0.0195(6) 0.0173(6) 0.0276(7) -0.0006(5) 0.0010(5) -0.0013(5)
C12 0.0167(6) 0.0207(7) 0.0260(7) 0.0005(5) 0.0054(5) -0.0011(5)
C4 0.0162(6) 0.0240(7) 0.0253(7) -0.0002(5) 0.0032(5) 0.0026(5)
C10 0.0215(6) 0.0158(6) 0.0154(6) 0.0060(5) -0.0017(5) -0.0004(5)
C5 0.0135(6) 0.0193(6) 0.0193(6) 0.0021(5) 0.0018(5) -0.0010(5)
O1 0.0488(7) 0.0227(6) 0.0449(7) -0.0002(5) 0.0257(6) 0.0008(5)
C9 0.0200(6) 0.0196(6) 0.0152(6) 0.0038(5) 0.0034(5) 0.0025(5)
C3 0.0198(7) 0.0379(8) 0.0233(7) -0.0007(6) 0.0046(6) 0.0046(6)
N2 0.0296(6) 0.0184(6) 0.0192(6) 0.0071(5) -0.0021(5) -0.0021(5)
C2 0.0227(7) 0.0422(9) 0.0214(7) 0.0056(6) 0.0044(6) -0.0045(6)
C13 0.0280(7) 0.0300(8) 0.0237(7) 0.0051(6) 0.0097(6) 0.0079(6)
C1 0.0237(7) 0.0272(7) 0.0263(7) 0.0051(6) 0.0005(6) -0.0076(6)

loop_
_atom_type_symbol
_atom_type_description
_atom_type_scat_dispersion_real
_atom_type_scat_dispersion_imag
_atom_type_scat_source
C C 0.0033 0.0016 'International Tables Vol C Tables 4.2.6.8 and 6.1.1.4'
H H 0.0000 0.0000 'International Tables Vol C Tables 4.2.6.8 and 6.1.1.4'
N N 0.0061 0.0033 'International Tables Vol C Tables 4.2.6.8 and 6.1.1.4'
O O 0.0106 0.0060 'International Tables Vol C Tables 4.2.6.8 and 6.1.1.4'
S S 0.1246 0.1234 'International Tables Vol C Tables 4.2.6.8 and 6.1.1.4'

loop_
_geom_angle_atom_site_label_1
_geom_angle_atom_site_label_2
_geom_angle_atom_site_label_3
_geom_angle
O8 S1 O7 120.82(7)
O8 S1 N3 106.41(6)
O7 S1 N3 106.34(7)
O8 S1 C7 110.12(7)
O7 S1 C7 108.07(7)
N3 S1 C7 103.69(6)
O6 S2 O5 119.05(7)
O6 S2 N3 105.57(7)
O5 S2 N3 109.41(6)
O6 S2 C5 108.34(7)
O5 S2 C5 106.57(7)
N3 S2 C5 107.42(7)
C13 N3 S1 117.82(10)
C13 N3 S2 119.92(10)
S1 N3 S2 121.22(7)
C8 C7 C12 122.40(12)
C8 C7 S1 118.58(10)
C12 C7 S1 119.00(10)
C9 C8 C7 118.98(13)
C9 C8 H8B 120.5
C7 C8 H8B 120.5
O1 N1 O2 123.70(14)
O1 N1 C6 118.43(12)
O2 N1 C6 117.85(13)
C1 C6 C5 121.40(14)
C1 C6 N1 115.78(13)
C5 C6 N1 122.76(13)
C12 C11 C10 118.30(13)
C12 C11 H11A 120.8
C10 C11 H11A 120.8
C11 C12 C7 118.57(13)
C11 C12 H12A 120.7
C7 C12 H12A 120.7
C3 C4 C5 120.96(14)
C3 C4 H4A 119.5
C5 C4 H4A 119.5
C9 C10 C11 123.72(13)
C9 C10 N2 118.08(13)
C11 C10 N2 118.20(13)
C4 C5 C6 117.85(13)
C4 C5 S2 115.74(11)
C6 C5 S2 125.56(11)
C10 C9 C8 118.02(13)
C10 C9 H9A 121.0
C8 C9 H9A 121.0
C2 C3 C4 120.11(15)
C2 C3 H3A 119.9
C4 C3 H3A 119.9
O4 N2 O3 124.02(13)
O4 N2 C10 117.68(12)
O3 N2 C10 118.30(13)
C3 C2 C1 120.10(14)
C3 C2 H2A 120.0
C1 C2 H2A 120.0
N3 C13 H13A 109.5
N3 C13 H13B 109.5
H13A C13 H13B 109.5
N3 C13 H13C 109.5
H13A C13 H13C 109.5
H13B C13 H13C 109.5
C6 C1 C2 119.47(15)
C6 C1 H1A 120.3
C2 C1 H1A 120.3

loop_
_geom_bond_atom_site_label_1
_geom_bond_atom_site_label_2
_geom_bond_distance
S1 O8 1.4275(11)
S1 O7 1.4304(11)
S1 N3 1.6660(13)
S1 C7 1.7633(14)
S2 O6 1.4310(11)
S2 O5 1.4312(11)
S2 N3 1.6665(13)
S2 C5 1.7855(14)
O3 N2 1.2289(19)
O4 N2 1.2236(18)
N3 C13 1.4799(18)
C7 C8 1.3905(19)
C7 C12 1.3950(19)
O2 N1 1.2258(17)
C8 C9 1.3901(19)
C8 H8B 0.9500
N1 O1 1.2164(18)
N1 C6 1.4709(19)
C6 C1 1.387(2)
C6 C5 1.4044(19)
C11 C12 1.387(2)
C11 C10 1.387(2)
C11 H11A 0.9500
C12 H12A 0.9500
C4 C3 1.390(2)
C4 C5 1.393(2)
C4 H4A 0.9500
C10 C9 1.380(2)
C10 N2 1.4712(17)
C9 H9A 0.9500
C3 C2 1.385(2)
C3 H3A 0.9500
C2 C1 1.388(2)
C2 H2A 0.9500
C13 H13A 0.9800
C13 H13B 0.9800
C13 H13C 0.9800
C1 H1A 0.9500

loop_
_geom_hbond_atom_site_label_D
_geom_hbond_atom_site_label_H
_geom_hbond_atom_site_label_A
_geom_hbond_site_symmetry_A
_geom_hbond_distance_DH
_geom_hbond_distance_HA
_geom_hbond_distance_DA
_geom_hbond_angle_DHA
C8 H8B O7 . 0.95 2.53 2.902(2) 103.7
C4 H4A O5 . 0.95 2.38 2.803(2) 106.3
C13 H13A O7 . 0.98 2.54 2.978(2) 106.9
C13 H13C O1 . 0.98 2.34 2.972(2) 121.8
C1 H1A O6 4 0.95 2.51 3.369(2) 149.7

loop_
_geom_torsion_atom_site_label_1
_geom_torsion_atom_site_label_2
_geom_torsion_atom_site_label_3
_geom_torsion_atom_site_label_4
_geom_torsion
O8 S1 N3 C13 -179.35(11)
O7 S1 N3 C13 -49.34(12)
C7 S1 N3 C13 64.50(12)
O8 S1 N3 S2 12.32(10)
O7 S1 N3 S2 142.33(8)
C7 S1 N3 S2 -103.84(9)
O6 S2 N3 C13 13.90(13)
O5 S2 N3 C13 -115.35(12)
C5 S2 N3 C13 129.34(12)
O6 S2 N3 S1 -178.01(8)
O5 S2 N3 S1 52.74(10)
C5 S2 N3 S1 -62.56(10)
O8 S1 C7 C8 151.35(11)
O7 S1 C7 C8 17.44(13)
N3 S1 C7 C8 -95.14(12)
O8 S1 C7 C12 -30.00(13)
O7 S1 C7 C12 -163.91(11)
N3 S1 C7 C12 83.51(12)
C12 C7 C8 C9 -0.2(2)
S1 C7 C8 C9 178.44(10)
O1 N1 C6 C1 -152.05(15)
O2 N1 C6 C1 26.4(2)
O1 N1 C6 C5 25.4(2)
O2 N1 C6 C5 -156.21(15)
C10 C11 C12 C7 -0.3(2)
C8 C7 C12 C11 0.3(2)
S1 C7 C12 C11 -178.29(11)
C12 C11 C10 C9 0.1(2)
C12 C11 C10 N2 -179.14(12)
C3 C4 C5 C6 -1.7(2)
C3 C4 C5 S2 168.34(11)
C1 C6 C5 C4 3.0(2)
N1 C6 C5 C4 -174.28(13)
C1 C6 C5 S2 -165.97(11)
N1 C6 C5 S2 16.74(19)
O6 S2 C5 C4 -134.24(11)
O5 S2 C5 C4 -5.02(12)
N3 S2 C5 C4 112.16(11)
O6 S2 C5 C6 34.94(14)
O5 S2 C5 C6 164.17(12)
N3 S2 C5 C6 -78.65(13)
C11 C10 C9 C8 0.0(2)
N2 C10 C9 C8 179.28(11)
C7 C8 C9 C10 -0.02(19)
C5 C4 C3 C2 -1.3(2)
C9 C10 N2 O4 -14.29(18)
C11 C10 N2 O4 164.99(13)
C9 C10 N2 O3 166.50(14)
C11 C10 N2 O3 -14.22(19)
C4 C3 C2 C1 3.1(2)
C5 C6 C1 C2 -1.3(2)
N1 C6 C1 C2 176.21(13)
C3 C2 C1 C6 -1.8(2)

loop_
_cod_related_entry_id
_cod_related_entry_database
_cod_related_entry_code
1 ChemSpider 24740679
